data_2012505
loop_
_publ_author_name
'Dubler, Erich'
'Schmalle, Helmut W.'
'Arod, Fr\`ed\`eric'
'Schneider, Alain'

_publ_section_title
;Platinum complexes of oxopurines:
 <i>cis</i>-bis(theophyllinato-<i>N</i>^7^)bis(triphenylphosphine)platinum(II)
 and
 <i>cis</i>-chloro(theobrominato-<i>N</i>^1^)bis(triphenylphosphine)platinum(II)
 ethanol hemisolvate
;
_journal_issue 2
_journal_name_full 'Acta Crystallographica Section C'
_journal_page_first m111
_journal_page_last m115
_journal_paper_doi 10.1107/S0108270101020364
_journal_volume 58
_journal_year 2002
_chemical_formula_iupac '[Pt Cl (C7 H7 N4 O2) (C18 H15P)2] , 0.5C2 H6 O'
_chemical_formula_moiety 'C43 H37 Cl N4 O2 P2 Pt , 0.5C2 H6 O'
_chemical_formula_sum 'C44 H40 Cl N4 O2.5 P2 Pt'
_chemical_formula_weight 957.28
_chemical_name_systematic
;
cis-chloro(1,2,3,6-tetrahydro-3,7-dimethylpurine-2,6-dionato-\kN^1^)bis
(triphenylphosphine-\kP)platinum(II) ethanol hemisolvate
;
_space_group_IT_number 2
_symmetry_cell_setting triclinic
_symmetry_space_group_name_Hall '-P 1'
_symmetry_space_group_name_H-M 'P -1'
_atom_sites_solution_hydrogens geom
_atom_sites_solution_primary direct
_atom_sites_solution_secondary difmap
_audit_creation_method SHELXL97
_cell_angle_alpha 62.565(8)
_cell_angle_beta 81.354(10)
_cell_angle_gamma 89.019(9)
_cell_formula_units_Z 4
_cell_length_a 11.4777(9)
_cell_length_b 19.3276(13)
_cell_length_c 20.5946(17)
_cell_measurement_reflns_used 8000
_cell_measurement_temperature 183(2)
_cell_measurement_theta_max 29.3
_cell_measurement_theta_min 2.65
_cell_volume 4001.7(6)
_computing_cell_refinement IPDS
_computing_data_collection 'IPDS (Stoe & Cie, 1999)'
_computing_data_reduction 'XRED in IPDS'
_computing_molecular_graphics 'PLATON (Spek, 1990) and PLUTON (Spek, 1997)'
_computing_publication_material SHELXL97
_computing_structure_refinement 'SHELXL97 (Sheldrick, 1997)'
_computing_structure_solution 'SHELXS97 (Sheldrick, 1990)'
_diffrn_ambient_temperature 183(2)
_diffrn_measured_fraction_theta_full .913
_diffrn_measured_fraction_theta_max .913
_diffrn_measurement_device_type 'Stoe IPDS'
_diffrn_measurement_method '\f oscillation scan'
_diffrn_radiation_monochromator graphite
_diffrn_radiation_source 'fine-focus sealed tube'
_diffrn_radiation_type MoK\a
_diffrn_radiation_wavelength .71073
_diffrn_reflns_av_R_equivalents .096
_diffrn_reflns_av_sigmaI/netI .205
_diffrn_reflns_limit_h_max 15
_diffrn_reflns_limit_h_min -15
_diffrn_reflns_limit_k_max 25
_diffrn_reflns_limit_k_min -23
_diffrn_reflns_limit_l_max 28
_diffrn_reflns_limit_l_min 0
_diffrn_reflns_number 43394
_diffrn_reflns_theta_full 29.30
_diffrn_reflns_theta_max 29.30
_diffrn_reflns_theta_min 2.65
_diffrn_standards_decay_% 0
_diffrn_standards_interval_count image
_diffrn_standards_interval_time 5
_diffrn_standards_number '50 to 200'
_exptl_absorpt_coefficient_mu 3.697
_exptl_absorpt_correction_T_max .809
_exptl_absorpt_correction_T_min .350
_exptl_absorpt_correction_type numerical
_exptl_absorpt_process_details '(Coppens et al., 1965)'
_exptl_crystal_colour colourless
_exptl_crystal_density_diffrn 1.589
_exptl_crystal_density_meas ?
_exptl_crystal_density_method 'not measured'
_exptl_crystal_description plate
_exptl_crystal_F_000 1908
_exptl_crystal_size_max .36
_exptl_crystal_size_mid .18
_exptl_crystal_size_min .06
_refine_diff_density_max 1.40
_refine_diff_density_min -2.62
_refine_ls_extinction_method none
_refine_ls_goodness_of_fit_ref .689
_refine_ls_hydrogen_treatment mixed
_refine_ls_matrix_type full
_refine_ls_number_parameters 839
_refine_ls_number_reflns 19993
_refine_ls_number_restraints 59
_refine_ls_restrained_S_all .693
_refine_ls_R_factor_all .1186
_refine_ls_R_factor_gt .042
_refine_ls_shift/su_max .002
_refine_ls_shift/su_mean .000
_refine_ls_structure_factor_coef Fsqd
_refine_ls_weighting_details 'w = 1/[\s^2^(Fo^2^)+(0.03P)^2^] where P=(Fo^2^+2Fc^2^)/3'
_refine_ls_weighting_scheme calc
_refine_ls_wR_factor_gt .079
_refine_ls_wR_factor_ref .092
_reflns_number_gt 8805
_reflns_number_total 19993
_reflns_threshold_expression I>2\s(I)
_cod_data_source_file jz1480.cif
_cod_data_source_block II
_cod_depositor_comments
;
The following automatic conversions were performed:

'_exptl_crystal_density_meas' value 'not measured' was changed to '?'
- the value is perceived as not measured.

Automatic conversion script
Id: cif_fix_values 3008 2015-01-20 13:52:24Z robertas 
;
_cod_original_cell_volume 4001.7(5)
_cod_database_code 2012505
_cod_database_fobs_code 2012505

loop_
_symmetry_equiv_pos_as_xyz
'x, y, z'
'-x, -y, -z'

loop_
_atom_site_label
_atom_site_fract_x
_atom_site_fract_y
_atom_site_fract_z
_atom_site_U_iso_or_equiv
_atom_site_adp_type
_atom_site_calc_flag
_atom_site_refinement_flags
_atom_site_occupancy
_atom_site_disorder_assembly
_atom_site_disorder_group
_atom_site_type_symbol
Pt1 .43721(2) .095320(18) .720400(15) .02690(8) Uani d . 1 . . Pt
Cl1 .44451(18) .14168(12) .80662(10) .0444(5) Uani d . 1 . . Cl
P1 .44137(14) .05944(11) .63108(10) .0262(4) Uani d . 1 . . P
C1A .4627(4) .1412(2) .53581(19) .0288(16) Uani d G 1 . . C
C2A .5698(3) .1580(3) .4884(2) .0331(18) Uani d G 1 . . C
H2A .6336 .1254 .5037 .040 Uiso calc R 1 . . H
C3A .5836(3) .2224(3) .4185(2) .042(2) Uani d G 1 . . C
H3A .6568 .2338 .3861 .051 Uiso calc R 1 . . H
C4A .4902(4) .2700(3) .3961(2) .041(2) Uani d G 1 . . C
H4A .4997 .3140 .3483 .049 Uiso calc R 1 . . H
C5A .3831(3) .2533(3) .4435(2) .040(2) Uani d G 1 . . C
H5A .3193 .2858 .4282 .048 Uiso calc R 1 . . H
C6A .3693(3) .1889(3) .5134(2) .0346(18) Uani d G 1 . . C
H6A .2961 .1774 .5458 .041 Uiso calc R 1 . . H
C1B .5672(3) .0002(3) .6315(3) .0260(16) Uani d G 1 . . C
C2B .6742(4) .0304(2) .6344(3) .0317(17) Uani d G 1 . . C
H2B .6771 .0770 .6390 .038 Uiso calc R 1 . . H
C3B .7769(3) -.0077(3) .6307(3) .038(2) Uani d G 1 . . C
H3B .8500 .0130 .6327 .046 Uiso calc R 1 . . H
C4B .7727(3) -.0759(3) .6241(3) .044(2) Uani d G 1 . . C
H4B .8429 -.1019 .6215 .053 Uiso calc R 1 . . H
C5B .6657(4) -.1061(2) .6211(3) .042(2) Uani d G 1 . . C
H5B .6628 -.1528 .6166 .050 Uiso calc R 1 . . H
C6B .5629(3) -.0681(3) .6249(3) .0310(18) Uani d G 1 . . C
H6B .4898 -.0888 .6228 .037 Uiso calc R 1 . . H
C1C .3059(3) .0116(3) .6315(3) .0324(18) Uani d G 1 . . C
C2C .3011(3) -.0197(3) .5832(2) .039(2) Uani d G 1 . . C
H2C .3691 -.0159 .5489 .047 Uiso calc R 1 . . H
C3C .1967(5) -.0564(4) .5849(3) .060(3) Uani d G 1 . . C
H3C .1934 -.0777 .5519 .072 Uiso calc R 1 . . H
C4C .0971(4) -.0618(4) .6351(4) .079(4) Uani d G 1 . . C
H4C .0258 -.0869 .6363 .095 Uiso calc R 1 . . H
C5C .1019(3) -.0305(4) .6834(3) .062(3) Uani d G 1 . . C
H5C .0339 -.0342 .7177 .075 Uiso calc R 1 . . H
C6C .2063(4) .0062(3) .6816(3) .043(2) Uani d G 1 . . C
H6C .2096 .0276 .7147 .052 Uiso calc R 1 . . H
P2 .43415(15) -.02514(11) .81853(10) .0287(4) Uani d . 1 . . P
C1D .5521(3) -.0300(3) .8711(2) .0313(18) Uani d G 1 . . C
C2D .6652(4) -.0037(4) .8316(2) .054(3) Uani d G 1 . . C
H2D .6790 .0158 .7793 .064 Uiso calc R 1 . . H
C3D .7582(3) -.0059(4) .8685(3) .073(4) Uani d G 1 . . C
H3D .8356 .0121 .8415 .088 Uiso calc R 1 . . H
C4D .7380(4) -.0343(4) .9450(3) .067(3) Uani d G 1 . . C
H4D .8016 -.0358 .9702 .081 Uiso calc R 1 . . H
C5D .6249(5) -.0606(4) .9845(2) .066(3) Uani d G 1 . . C
H5D .6111 -.0801 1.0368 .080 Uiso calc R 1 . . H
C6D .5319(4) -.0585(4) .9476(2) .051(2) Uani d G 1 . . C
H6D .4545 -.0765 .9746 .061 Uiso calc R 1 . . H
C1E .4473(4) -.1147(2) .8083(3) .0307(18) Uani d G 1 . . C
C2E .5514(3) -.1534(3) .8139(3) .0368(19) Uani d G 1 . . C
H2E .6184 -.1341 .8240 .044 Uiso calc R 1 . . H
C3E .5576(4) -.2203(3) .8047(3) .049(2) Uani d G 1 . . C
H3E .6288 -.2467 .8085 .059 Uiso calc R 1 . . H
C4E .4596(5) -.2486(3) .7900(3) .047(2) Uani d G 1 . . C
H4E .4638 -.2943 .7837 .056 Uiso calc R 1 . . H
C5E .3555(4) -.2099(3) .7844(3) .043(2) Uani d G 1 . . C
H5E .2885 -.2292 .7743 .052 Uiso calc R 1 . . H
C6E .3493(3) -.1430(3) .7936(3) .0349(18) Uani d G 1 . . C
H6E .2781 -.1166 .7898 .042 Uiso calc R 1 . . H
C1F .2915(3) -.0454(3) .8801(2) .0351(18) Uani d G 1 . . C
C2F .2644(4) -.1186(3) .9409(3) .051(2) Uani d G 1 . . C
H2F .3202 -.1577 .9513 .061 Uiso calc R 1 . . H
C3F .1555(5) -.1346(3) .9866(3) .067(3) Uani d G 1 . . C
H3F .1370 -.1846 1.0282 .080 Uiso calc R 1 . . H
C4F .0739(4) -.0774(4) .9714(3) .059(3) Uani d G 1 . . C
H4F -.0005 -.0883 1.0026 .070 Uiso calc R 1 . . H
C5F .1010(4) -.0042(3) .9105(3) .051(2) Uani d G 1 . . C
H5F .0452 .0348 .9001 .062 Uiso calc R 1 . . H
C6F .2098(4) .0118(2) .8649(3) .040(2) Uani d G 1 . . C
H6F .2284 .0618 .8233 .048 Uiso calc R 1 . . H
N11 .4249(4) .2108(3) .6430(3) .0350(16) Uani d D 1 . . N
C21 .3085(6) .2345(4) .6392(4) .038(2) Uani d D 1 . . C
O21 .2238(4) .1882(3) .6784(3) .0536(18) Uani d D 1 . . O
N31 .2939(5) .3108(4) .5869(4) .055(2) Uani d D 1 . . N
C31 .1709(8) .3384(6) .5774(6) .098(4) Uani d D 1 . . C
H31A .1722 .3949 .5605 .147 Uiso calc R 1 . . H
H31B .1179 .3115 .6249 .147 Uiso calc R 1 . . H
H31C .1428 .3269 .5406 .147 Uiso calc R 1 . . H
C41 .3884(6) .3558(4) .5408(4) .054(3) Uani d D 1 . . C
C51 .5050(6) .3340(4) .5460(4) .040(2) Uani d D 1 . . C
C61 .5244(6) .2558(4) .5994(4) .0343(18) Uani d D 1 . . C
O61 .6241(4) .2290(3) .6060(3) .0428(14) Uani d D 1 . . O
N71 .5734(6) .3937(4) .4901(4) .065(2) Uani d D 1 . . N
C71 .6995(8) .3986(7) .4715(6) .090(4) Uani d D 1 . . C
H71A .7338 .3677 .5164 .135 Uiso calc R 1 . . H
H71B .7291 .4533 .4493 .135 Uiso calc R 1 . . H
H71C .7218 .3783 .4359 .135 Uiso calc R 1 . . H
C81 .4969(9) .4510(5) .4546(6) .105(5) Uani d D 1 . . C
H81 .5231 .5000 .4133 .126 Uiso calc R 1 . . H
N91 .3817(8) .4300(4) .4847(5) .079(3) Uani d D 1 . . N
Pt2 .89161(2) .459200(18) .216950(17) .03039(9) Uani d . 1 . . Pt
Cl2 .74624(15) .36053(12) .24694(12) .0433(5) Uani d . 1 . . Cl
P3 1.01274(15) .56318(11) .18796(11) .0305(4) Uani d . 1 . . P
C1G .9399(4) .6561(2) .1577(2) .0282(16) Uani d G 1 . . C
C2G .8974(5) .6822(3) .2090(2) .043(2) Uani d G 1 . . C
H2G .9118 .6543 .2586 .051 Uiso calc R 1 . . H
C3G .8339(5) .7490(3) .1876(3) .053(2) Uani d G 1 . . C
H3G .8049 .7668 .2227 .063 Uiso calc R 1 . . H
C4G .8129(4) .7897(2) .1150(3) .045(2) Uani d G 1 . . C
H4G .7695 .8354 .1004 .054 Uiso calc R 1 . . H
C5G .8554(4) .7637(3) .0637(2) .043(2) Uani d G 1 . . C
H5G .8410 .7915 .0141 .051 Uiso calc R 1 . . H
C6G .9189(4) .6969(3) .0851(2) .0360(19) Uani d G 1 . . C
H6G .9479 .6791 .0501 .043 Uiso calc R 1 . . H
C1H 1.0669(5) .5524(4) .2710(3) .043(2) Uani d G 1 . . C
C2H 1.1650(6) .5928(5) .2701(3) .117(6) Uani d G 1 . . C
H2H 1.2117 .6279 .2245 .140 Uiso calc R 1 . . H
C3H 1.1945(7) .5814(6) .3376(5) .177(10) Uani d G 1 . . C
H3H 1.2609 .6103 .3372 .212 Uiso calc R 1 . . H
C4H 1.1326(8) .5312(6) .4023(4) .122(6) Uani d G 1 . . C
H4H 1.1572 .5228 .4473 .146 Uiso calc R 1 . . H
C5H 1.0352(7) .4926(5) .4040(3) .088(4) Uani d G 1 . . C
H5H .9890 .4582 .4500 .106 Uiso calc R 1 . . H
C6H 1.0023(5) .5030(4) .3377(3) .054(3) Uani d G 1 . . C
H6H .9336 .4753 .3391 .065 Uiso calc R 1 . . H
C1I 1.1296(4) .5849(3) .1096(2) .0332(19) Uani d G 1 . . C
C2I 1.2259(5) .6371(4) .0900(3) .073(3) Uani d G 1 . . C
H2I 1.2359 .6616 .1198 .088 Uiso calc R 1 . . H
C3I 1.3076(4) .6535(4) .0269(4) .080(4) Uani d G 1 . . C
H3I 1.3734 .6892 .0136 .095 Uiso calc R 1 . . H
C4I 1.2929(5) .6177(4) -.0166(3) .069(3) Uani d G 1 . . C
H4I 1.3487 .6289 -.0597 .083 Uiso calc R 1 . . H
C5I 1.1966(5) .5655(4) .0029(3) .055(3) Uani d G 1 . . C
H5I 1.1865 .5410 -.0268 .066 Uiso calc R 1 . . H
C6I 1.1149(4) .5491(3) .0660(3) .042(2) Uani d G 1 . . C
H6I 1.0491 .5135 .0794 .051 Uiso calc R 1 . . H
P4 1.02964(15) .36739(11) .25129(10) .0310(5) Uani d . 1 . . P
C1K 1.1883(3) .3990(3) .2335(3) .0362(19) Uani d G 1 . . C
C2K 1.2585(4) .4085(3) .1684(3) .043(2) Uani d G 1 . . C
H2K 1.2257 .3977 .1341 .051 Uiso calc R 1 . . H
C3K 1.3767(4) .4338(3) .1536(3) .057(3) Uani d G 1 . . C
H3K 1.4247 .4403 .1091 .068 Uiso calc R 1 . . H
C4K 1.4246(3) .4495(3) .2038(4) .065(3) Uani d G 1 . . C
H4K 1.5054 .4668 .1936 .078 Uiso calc R 1 . . H
C5K 1.3544(4) .4400(3) .2688(3) .061(3) Uani d G 1 . . C
H5K 1.3871 .4508 .3032 .073 Uiso calc R 1 . . H
C6K 1.2362(4) .4148(3) .2837(2) .047(2) Uani d G 1 . . C
H6K 1.1882 .4083 .3282 .056 Uiso calc R 1 . . H
C1L 1.0048(4) .2987(3) .35143(19) .0297(17) Uani d G 1 . . C
C2L 1.0918(3) .2493(3) .3838(2) .038(2) Uani d G 1 . . C
H2L 1.1656 .2517 .3546 .046 Uiso calc R 1 . . H
C3L 1.0709(4) .1964(3) .4588(2) .047(2) Uani d G 1 . . C
H3L 1.1304 .1627 .4809 .056 Uiso calc R 1 . . H
C4L .9630(4) .1929(3) .50151(19) .052(2) Uani d G 1 . . C
H4L .9487 .1567 .5528 .062 Uiso calc R 1 . . H
C5L .8760(4) .2422(3) .4692(2) .050(2) Uani d G 1 . . C
H5L .8023 .2398 .4984 .060 Uiso calc R 1 . . H
C6L .8969(3) .2951(3) .3941(2) .040(2) Uani d G 1 . . C
H6L .8375 .3288 .3721 .048 Uiso calc R 1 . . H
C1M 1.0313(4) .3070(3) .2035(2) .0320(18) Uani d G 1 . . C
C2M 1.0978(4) .2415(3) .2253(2) .043(2) Uani d G 1 . . C
H2M 1.1431 .2289 .2639 .052 Uiso calc R 1 . . H
C3M 1.0979(5) .1944(3) .1907(3) .051(2) Uani d G 1 . . C
H3M 1.1434 .1497 .2057 .061 Uiso calc R 1 . . H
C4M 1.0316(5) .2129(3) .1343(3) .052(2) Uani d G 1 . . C
H4M 1.0317 .1807 .1107 .063 Uiso calc R 1 . . H
C5M .9651(4) .2784(3) .1125(3) .054(3) Uani d G 1 . . C
H5M .9198 .2910 .0739 .064 Uiso calc R 1 . . H
C6M .9650(4) .3254(3) .1471(3) .039(2) Uani d G 1 . . C
H6M .9196 .3702 .1322 .047 Uiso calc R 1 . . H
N12 .7550(5) .5351(3) .1839(3) .0402(17) Uani d D 1 . . N
C22 .7491(7) .5652(5) .1083(4) .049(2) Uani d D 1 . . C
O22 .8141(5) .5471(4) .0672(3) .0575(18) Uani d D 1 . . O
N32 .6630(6) .6189(5) .0795(4) .073(3) Uani d D 1 . . N
C32 .6569(9) .6588(8) -.0032(6) .126(6) Uani d D 1 . . C
H32A .6134 .6241 -.0151 .189 Uiso calc R 1 . . H
H32B .7371 .6707 -.0314 .189 Uiso calc R 1 . . H
H32C .6164 .7074 -.0162 .189 Uiso calc R 1 . . H
C42 .6012(7) .6435(5) .1242(5) .067(3) Uani d D 1 . . C
C52 .6068(6) .6133(5) .1996(5) .056(3) Uani d D 1 . . C
C62 .6914(6) .5559(4) .2330(4) .041(2) Uani d D 1 . . C
O62 .7085(5) .5269(4) .2983(3) .0555(17) Uani d D 1 . . O
N72 .5364(7) .6570(5) .2221(5) .082(3) Uani d D 1 . . N
C72 .5270(10) .6501(7) .2942(5) .085(4) Uani d D 1 . . C
H72A .4638 .6109 .3274 .128 Uiso calc R 1 . . H
H72B .5088 .7006 .2925 .128 Uiso calc R 1 . . H
H72C .6019 .6341 .3127 .128 Uiso calc R 1 . . H
C82 .4884(9) .7080(6) .1599(6) .083(4) Uani d D 1 . . C
H82 .4323 .7440 .1619 .099 Uiso calc R 1 . . H
N92 .5251(7) .7037(5) .0977(5) .076(3) Uani d D 1 . . N
C45 .834(4) .198(3) .783(2) .153(10) Uiso d PD .406(10) A 1 C
H45A .7982 .2245 .8105 .229 Uiso calc PR .406(10) A 1 H
H45B .9081 .2263 .7517 .229 Uiso calc PR .406(10) A 1 H
H45C .8504 .1445 .8172 .229 Uiso calc PR .406(10) A 1 H
C43 .750(3) .195(4) .734(3) .207(14) Uiso d PD .406(10) A 1 C
H43A .6787 .1619 .7653 .248 Uiso calc PR .406(10) A 1 H
H43B .7259 .2481 .7035 .248 Uiso calc PR .406(10) A 1 H
O5 .804(2) .1634(17) .6846(14) .120(5) Uiso d PD .406(10) A 1 O
H5 .777(19) .165(18) .634(12) .179 Uiso d PD .406(10) A 1 H
C49 -.186(2) .2073(19) .6937(18) .153(10) Uiso d PD .594(10) A 2 C
H49A -.1681 .2570 .6484 .229 Uiso calc PR .594(10) A 2 H
H49B -.2322 .2163 .7329 .229 Uiso calc PR .594(10) A 2 H
H49C -.2314 .1715 .6840 .229 Uiso calc PR .594(10) A 2 H
C47 -.072(3) .1717(19) .718(2) .207(14) Uiso d PD .594(10) A 2 C
H47A -.0109 .2151 .6978 .248 Uiso calc PR .594(10) A 2 H
H47B -.0833 .1498 .7728 .248 Uiso calc PR .594(10) A 2 H
O6 -.0238(13) .1127(10) .7008(9) .120(5) Uiso d PD .594(10) A 2 O
H6 .068(2) .101(8) .683(12) .179 Uiso d PD .594(10) A 2 H

loop_
_atom_site_aniso_label
_atom_site_aniso_U_11
_atom_site_aniso_U_22
_atom_site_aniso_U_33
_atom_site_aniso_U_12
_atom_site_aniso_U_13
_atom_site_aniso_U_23
Pt1 .02653(16) .0303(2) .02201(16) .00796(13) -.00739(12) -.00972(14)
Cl1 .0603(12) .0396(12) .0343(11) .0090(9) -.0128(9) -.0167(9)
P1 .0204(8) .0336(11) .0228(9) .0054(7) -.0063(7) -.0107(8)
C1A .025(3) .036(4) .023(4) .000(3) -.007(3) -.011(3)
C2A .026(3) .036(4) .027(4) .004(3) -.006(3) -.005(3)
C3A .036(4) .045(5) .039(5) .000(4) -.001(3) -.014(4)
C4A .046(5) .040(5) .027(4) .002(4) -.013(3) -.005(4)
C5A .037(4) .047(5) .029(4) .010(4) -.013(3) -.010(4)
C6A .027(4) .046(5) .026(4) .004(3) -.007(3) -.012(3)
C1B .022(3) .032(4) .022(3) .002(3) .001(3) -.012(3)
C2B .029(4) .029(4) .043(4) .008(3) -.013(3) -.020(4)
C3B .020(3) .043(5) .046(5) .005(3) -.013(3) -.014(4)
C4B .030(4) .040(5) .056(5) .016(3) -.012(4) -.017(4)
C5B .035(4) .038(5) .052(5) .006(3) -.004(4) -.021(4)
C6B .027(4) .035(5) .032(4) .007(3) -.011(3) -.014(3)
C1C .026(4) .040(5) .028(4) .006(3) -.009(3) -.012(4)
C2C .028(4) .053(6) .036(4) .001(3) -.014(3) -.018(4)
C3C .037(5) .085(8) .073(7) .002(5) -.026(5) -.044(6)
C4C .019(4) .120(10) .089(8) -.014(5) -.012(5) -.039(8)
C5C .024(4) .092(8) .059(6) .000(4) .000(4) -.027(6)
C6C .024(4) .053(6) .038(5) -.001(3) -.003(3) -.010(4)
P2 .0261(9) .0329(11) .0230(9) .0036(8) -.0059(7) -.0089(8)
C1D .036(4) .026(4) .026(4) .006(3) -.012(3) -.005(3)
C2D .039(5) .067(7) .043(5) -.012(4) -.021(4) -.011(5)
C3D .052(6) .069(7) .064(7) -.018(5) -.038(5) .009(5)
C4D .066(6) .064(7) .062(6) .008(5) -.045(5) -.010(5)
C5D .063(6) .102(9) .031(5) .026(6) -.023(4) -.024(5)
C6D .049(5) .076(7) .024(4) .015(4) -.011(4) -.019(4)
C1E .023(3) .037(5) .024(4) .001(3) .000(3) -.009(3)
C2E .032(4) .042(5) .040(4) .011(3) -.010(3) -.020(4)
C3E .044(5) .045(6) .055(6) .006(4) -.001(4) -.023(5)
C4E .049(5) .050(6) .039(5) .010(4) -.003(4) -.019(4)
C5E .042(4) .046(5) .039(5) -.005(4) -.008(4) -.016(4)
C6E .033(4) .034(5) .038(4) .002(3) -.008(3) -.016(4)
C1F .028(4) .042(5) .029(4) -.002(3) .002(3) -.013(4)
C2F .046(5) .048(6) .038(5) -.001(4) .012(4) -.010(4)
C3F .058(6) .066(7) .044(5) -.011(5) .017(4) -.007(5)
C4F .038(5) .080(8) .067(7) -.014(5) .019(4) -.050(6)
C5F .033(4) .061(6) .057(6) .002(4) .006(4) -.028(5)
C6F .029(4) .054(6) .037(5) .009(4) -.003(3) -.021(4)
N11 .037(3) .030(4) .024(3) .013(3) -.002(3) -.001(3)
C21 .046(5) .035(5) .028(4) .026(4) -.014(4) -.009(4)
O21 .039(3) .068(4) .035(3) .029(3) -.007(3) -.009(3)
N31 .058(5) .050(5) .048(4) .029(4) -.019(4) -.012(4)
C31 .087(8) .076(8) .105(9) .057(7) -.028(7) -.019(7)
C41 .071(6) .036(5) .047(5) .016(5) -.016(5) -.011(4)
C51 .062(5) .026(4) .024(4) .007(4) -.005(4) -.004(3)
C61 .050(5) .019(4) .029(4) .008(3) -.008(3) -.006(3)
O61 .035(3) .039(3) .046(3) .004(2) -.009(2) -.012(3)
N71 .084(6) .038(5) .055(5) -.003(4) -.009(4) -.007(4)
C71 .091(9) .067(8) .086(9) -.003(6) -.009(7) -.015(7)
C81 .158(13) .041(7) .088(9) .024(8) -.058(9) .004(6)
N91 .094(7) .045(5) .071(6) .018(5) -.022(5) -.001(5)
Pt2 .02214(16) .02350(19) .0401(2) .00313(13) -.00728(14) -.00960(16)
Cl2 .0291(9) .0362(11) .0593(13) -.0021(8) -.0049(8) -.0182(10)
P3 .0261(9) .0253(11) .0360(11) .0018(7) -.0084(8) -.0098(9)
C1G .024(3) .025(4) .033(4) -.003(3) -.002(3) -.011(3)
C2G .054(5) .039(5) .031(4) .005(4) -.004(4) -.014(4)
C3G .068(6) .040(5) .051(6) .006(4) -.002(4) -.024(4)
C4G .038(4) .026(4) .055(5) .006(3) .007(4) -.010(4)
C5G .040(4) .041(5) .036(4) .011(4) -.007(3) -.009(4)
C6G .031(4) .033(5) .033(4) .004(3) .001(3) -.007(3)
C1H .040(4) .039(5) .041(5) -.002(4) -.017(4) -.008(4)
C2H .123(10) .135(13) .061(7) -.080(9) -.043(7) -.009(8)
C3H .145(14) .25(2) .078(10) -.108(14) -.058(10) -.016(12)
C4H .124(12) .174(17) .072(9) -.008(11) -.048(9) -.051(10)
C5H .091(8) .115(11) .052(7) .004(7) -.032(6) -.027(7)
C6H .051(5) .067(7) .038(5) -.001(5) -.010(4) -.019(5)
C1I .028(4) .027(4) .042(5) .005(3) -.004(3) -.015(4)
C2I .038(5) .095(9) .078(7) -.026(5) .020(5) -.041(7)
C3I .039(5) .105(10) .089(8) -.021(5) .017(5) -.047(8)
C4I .042(5) .090(9) .051(6) .027(5) .001(5) -.017(6)
C5I .058(6) .060(7) .044(5) .022(5) -.017(4) -.021(5)
C6I .044(5) .037(5) .038(5) .000(4) -.009(4) -.010(4)
P4 .0248(9) .0257(11) .0340(11) .0039(7) -.0060(8) -.0065(9)
C1K .024(3) .022(4) .047(5) .006(3) -.007(3) -.002(3)
C2K .029(4) .031(5) .057(5) .003(3) -.003(4) -.012(4)
C3K .037(5) .031(5) .078(7) .002(4) .004(4) -.008(5)
C4K .031(5) .035(5) .104(9) .003(4) -.005(5) -.013(6)
C5K .035(5) .047(6) .085(7) .001(4) -.025(5) -.013(5)
C6K .035(4) .042(5) .047(5) .002(3) -.018(4) -.003(4)
C1L .030(4) .022(4) .032(4) .001(3) -.003(3) -.009(3)
C2L .034(4) .038(5) .030(4) .008(3) -.008(3) -.004(4)
C3L .039(4) .044(5) .040(5) .010(4) -.013(4) -.004(4)
C4L .057(5) .051(6) .027(4) -.004(4) -.006(4) -.002(4)
C5L .037(4) .056(6) .043(5) .001(4) .000(4) -.014(4)
C6L .038(4) .042(5) .035(4) -.002(3) -.004(3) -.013(4)
C1M .030(4) .027(4) .026(4) .005(3) .000(3) -.003(3)
C2M .041(4) .042(5) .045(5) .016(4) -.012(4) -.018(4)
C3M .060(5) .041(5) .051(5) .018(4) -.010(4) -.022(4)
C4M .065(6) .059(6) .048(5) .004(5) -.005(4) -.038(5)
C5M .048(5) .077(7) .045(5) .017(5) -.018(4) -.032(5)
C6M .039(4) .050(5) .034(4) .015(4) -.010(3) -.023(4)
N12 .020(3) .029(4) .067(5) .015(3) -.018(3) -.016(3)
C22 .046(5) .036(5) .059(6) .011(4) -.038(5) -.010(5)
O22 .048(4) .076(5) .053(4) .020(3) -.020(3) -.031(4)
N32 .048(5) .071(6) .090(7) .016(4) -.024(5) -.026(5)
C32 .070(8) .135(13) .125(11) .018(8) -.067(8) -.004(9)
C42 .037(5) .044(6) .104(9) .006(4) -.022(5) -.018(6)
C52 .017(4) .040(5) .128(9) .002(3) .003(5) -.058(6)
C62 .030(4) .033(5) .062(6) .001(3) -.004(4) -.024(4)
O62 .046(3) .053(4) .068(4) .006(3) .003(3) -.032(3)
N72 .065(6) .074(7) .108(8) .003(5) -.003(5) -.047(6)
C72 .103(9) .101(11) .059(7) .008(7) -.020(6) -.041(7)
C82 .073(7) .060(7) .131(11) .036(6) -.063(8) -.045(8)
N92 .045(4) .069(6) .139(9) .030(4) -.040(5) -.064(6)

loop_
_atom_type_symbol
_atom_type_description
_atom_type_scat_dispersion_real
_atom_type_scat_dispersion_imag
_atom_type_scat_source
C C .0033 .0016 'International Tables Vol C Tables 4.2.6.8 and 6.1.1.4'
H H .0000 .0000 'International Tables Vol C Tables 4.2.6.8 and 6.1.1.4'
Cl Cl .1484 .1585 'International Tables Vol C Tables 4.2.6.8 and 6.1.1.4'
N N .0061 .0033 'International Tables Vol C Tables 4.2.6.8 and 6.1.1.4'
O O .0106 .0060 'International Tables Vol C Tables 4.2.6.8 and 6.1.1.4'
P P .1023 .0942 'International Tables Vol C Tables 4.2.6.8 and 6.1.1.4'
Pt Pt -1.7033 8.3905 'International Tables Vol C Tables 4.2.6.8 and 6.1.1.4'

loop_
_geom_angle_atom_site_label_1
_geom_angle_atom_site_label_2
_geom_angle_atom_site_label_3
_geom_angle
_geom_angle_publ_flag
N11 Pt1 P1 89.67(19) yes
N11 Pt1 P2 170.62(17) yes
P1 Pt1 P2 98.54(7) yes
N11 Pt1 Cl1 86.84(19) yes
P1 Pt1 Cl1 175.07(8) yes
P2 Pt1 Cl1 85.24(7) yes
C1C P1 C1B 110.9(2) no
C1C P1 C1A 100.3(2) no
C1B P1 C1A 104.1(2) no
C1C P1 Pt1 115.89(17) no
C1B P1 Pt1 109.99(16) no
C1A P1 Pt1 114.7(2) no
C2A C1A C6A 120.0 no
C2A C1A P1 122.0(2) no
C6A C1A P1 118.0(2) no
C3A C2A C1A 120.0 no
C3A C2A H2A 120.0 no
C1A C2A H2A 120.0 no
C2A C3A C4A 120.0 no
C2A C3A H3A 120.0 no
C4A C3A H3A 120.0 no
C5A C4A C3A 120.0 no
C5A C4A H4A 120.0 no
C3A C4A H4A 120.0 no
C4A C5A C6A 120.0 no
C4A C5A H5A 120.0 no
C6A C5A H5A 120.0 no
C5A C6A C1A 120.0 no
C5A C6A H6A 120.0 no
C1A C6A H6A 120.0 no
C2B C1B C6B 120.0 no
C2B C1B P1 115.2(3) no
C6B C1B P1 124.7(3) no
C3B C2B C1B 120.0 no
C3B C2B H2B 120.0 no
C1B C2B H2B 120.0 no
C4B C3B C2B 120.0 no
C4B C3B H3B 120.0 no
C2B C3B H3B 120.0 no
C3B C4B C5B 120.0 no
C3B C4B H4B 120.0 no
C5B C4B H4B 120.0 no
C6B C5B C4B 120.0 no
C6B C5B H5B 120.0 no
C4B C5B H5B 120.0 no
C5B C6B C1B 120.0 no
C5B C6B H6B 120.0 no
C1B C6B H6B 120.0 no
C2C C1C C6C 120.0 no
C2C C1C P1 121.1(3) no
C6C C1C P1 118.9(3) no
C3C C2C C1C 120.0 no
C3C C2C H2C 120.0 no
C1C C2C H2C 120.0 no
C2C C3C C4C 120.0 no
C2C C3C H3C 120.0 no
C4C C3C H3C 120.0 no
C5C C4C C3C 120.0 no
C5C C4C H4C 120.0 no
C3C C4C H4C 120.0 no
C6C C5C C4C 120.0 no
C6C C5C H5C 120.0 no
C4C C5C H5C 120.0 no
C5C C6C C1C 120.0 no
C5C C6C H6C 120.0 no
C1C C6C H6C 120.0 no
C1D P2 C1F 108.5(2) no
C1D P2 C1E 103.3(2) no
C1F P2 C1E 101.6(2) no
C1D P2 Pt1 110.60(19) no
C1F P2 Pt1 109.14(16) no
C1E P2 Pt1 122.72(18) no
C2D C1D C6D 120.0 no
C2D C1D P2 117.4(3) no
C6D C1D P2 122.6(3) no
C3D C2D C1D 120.0 no
C3D C2D H2D 120.0 no
C1D C2D H2D 120.0 no
C2D C3D C4D 120.0 no
C2D C3D H3D 120.0 no
C4D C3D H3D 120.0 no
C5D C4D C3D 120.0 no
C5D C4D H4D 120.0 no
C3D C4D H4D 120.0 no
C4D C5D C6D 120.0 no
C4D C5D H5D 120.0 no
C6D C5D H5D 120.0 no
C5D C6D C1D 120.0 no
C5D C6D H6D 120.0 no
C1D C6D H6D 120.0 no
C2E C1E C6E 120.0 no
C2E C1E P2 122.1(3) no
C6E C1E P2 117.9(3) no
C3E C2E C1E 120.0 no
C3E C2E H2E 120.0 no
C1E C2E H2E 120.0 no
C2E C3E C4E 120.0 no
C2E C3E H3E 120.0 no
C4E C3E H3E 120.0 no
C5E C4E C3E 120.0 no
C5E C4E H4E 120.0 no
C3E C4E H4E 120.0 no
C4E C5E C6E 120.0 no
C4E C5E H5E 120.0 no
C6E C5E H5E 120.0 no
C5E C6E C1E 120.0 no
C5E C6E H6E 120.0 no
C1E C6E H6E 120.0 no
C2F C1F C6F 120.0 no
C2F C1F P2 119.9(3) no
C6F C1F P2 120.1(3) no
C1F C2F C3F 120.0 no
C1F C2F H2F 120.0 no
C3F C2F H2F 120.0 no
C4F C3F C2F 120.0 no
C4F C3F H3F 120.0 no
C2F C3F H3F 120.0 no
C3F C4F C5F 120.0 no
C3F C4F H4F 120.0 no
C5F C4F H4F 120.0 no
C6F C5F C4F 120.0 no
C6F C5F H5F 120.0 no
C4F C5F H5F 120.0 no
C5F C6F C1F 120.0 no
C5F C6F H6F 120.0 no
C1F C6F H6F 120.0 no
C61 N11 C21 125.7(5) yes
C61 N11 Pt1 120.3(4) no
C21 N11 Pt1 114.0(4) no
O21 C21 N31 122.2(6) no
O21 C21 N11 120.9(5) no
N31 C21 N11 116.9(6) no
C41 N31 C21 119.5(6) yes
C41 N31 C31 120.7(6) no
C21 N31 C31 119.5(6) no
N31 C31 H31A 109.5 no
N31 C31 H31B 109.5 no
H31A C31 H31B 109.5 no
N31 C31 H31C 109.5 no
H31A C31 H31C 109.5 no
H31B C31 H31C 109.5 no
N31 C41 N91 123.5(7) no
N31 C41 C51 123.9(6) no
N91 C41 C51 112.5(6) no
N71 C51 C41 106.1(5) no
N71 C51 C61 135.2(6) no
C41 C51 C61 118.3(6) no
O61 C61 N11 121.0(5) no
O61 C61 C51 123.5(6) no
N11 C61 C51 115.5(5) no
C51 N71 C81 106.0(7) yes
C51 N71 C71 127.3(7) no
C81 N71 C71 126.7(8) no
N71 C71 H71A 109.5 no
N71 C71 H71B 109.5 no
H71A C71 H71B 109.5 no
N71 C71 H71C 109.5 no
H71A C71 H71C 109.5 no
H71B C71 H71C 109.5 no
N91 C81 N71 113.6(7) no
N91 C81 H81 123.2 no
N71 C81 H81 123.2 no
C81 N91 C41 101.7(6) yes
N12 Pt2 P3 88.52(18) yes
N12 Pt2 P4 174.13(19) yes
P3 Pt2 P4 96.96(7) yes
N12 Pt2 Cl2 84.79(18) yes
P3 Pt2 Cl2 173.03(7) yes
P4 Pt2 Cl2 89.79(7) yes
C1I P3 C1H 113.6(3) no
C1I P3 C1G 102.1(2) no
C1H P3 C1G 102.6(3) no
C1I P3 Pt2 113.9(2) no
C1H P3 Pt2 109.6(2) no
C1G P3 Pt2 114.34(18) no
C2G C1G C6G 120.0 no
C2G C1G P3 119.9(3) no
C6G C1G P3 119.9(3) no
C1G C2G C3G 120.0 no
C1G C2G H2G 120.0 no
C3G C2G H2G 120.0 no
C2G C3G C4G 120.0 no
C2G C3G H3G 120.0 no
C4G C3G H3G 120.0 no
C5G C4G C3G 120.0 no
C5G C4G H4G 120.0 no
C3G C4G H4G 120.0 no
C6G C5G C4G 120.0 no
C6G C5G H5G 120.0 no
C4G C5G H5G 120.0 no
C5G C6G C1G 120.0 no
C5G C6G H6G 120.0 no
C1G C6G H6G 120.0 no
C6H C1H C2H 118.5 no
C6H C1H P3 117.1(4) no
C2H C1H P3 124.3(4) no
C1H C2H C3H 118.7 no
C1H C2H H2H 120.7 no
C3H C2H H2H 120.7 no
C4H C3H C2H 122.0 no
C4H C3H H3H 119.0 no
C2H C3H H3H 119.0 no
C3H C4H C5H 119.9 no
C3H C4H H4H 120.1 no
C5H C4H H4H 120.1 no
C4H C5H C6H 119.7 no
C4H C5H H5H 120.2 no
C6H C5H H5H 120.2 no
C1H C6H C5H 121.1 no
C1H C6H H6H 119.4 no
C5H C6H H6H 119.4 no
C2I C1I C6I 120.0 no
C2I C1I P3 123.8(3) no
C6I C1I P3 116.1(3) no
C1I C2I C3I 120.0 no
C1I C2I H2I 120.0 no
C3I C2I H2I 120.0 no
C2I C3I C4I 120.0 no
C2I C3I H3I 120.0 no
C4I C3I H3I 120.0 no
C3I C4I C5I 120.0 no
C3I C4I H4I 120.0 no
C5I C4I H4I 120.0 no
C4I C5I C6I 120.0 no
C4I C5I H5I 120.0 no
C6I C5I H5I 120.0 no
C5I C6I C1I 120.0 no
C5I C6I H6I 120.0 no
C1I C6I H6I 120.0 no
C1M P4 C1L 106.0(2) no
C1M P4 C1K 101.9(2) no
C1L P4 C1K 102.5(2) no
C1M P4 Pt2 111.81(16) no
C1L P4 Pt2 113.39(16) no
C1K P4 Pt2 119.68(18) no
C2K C1K C6K 120.0 no
C2K C1K P4 119.3(3) no
C6K C1K P4 120.6(3) no
C3K C2K C1K 120.0 no
C3K C2K H2K 120.0 no
C1K C2K H2K 120.0 no
C2K C3K C4K 120.0 no
C2K C3K H3K 120.0 no
C4K C3K H3K 120.0 no
C5K C4K C3K 120.0 no
C5K C4K H4K 120.0 no
C3K C4K H4K 120.0 no
C4K C5K C6K 120.0 no
C4K C5K H5K 120.0 no
C6K C5K H5K 120.0 no
C5K C6K C1K 120.0 no
C5K C6K H6K 120.0 no
C1K C6K H6K 120.0 no
C2L C1L C6L 120.0 no
C2L C1L P4 120.5(2) no
C6L C1L P4 119.4(2) no
C1L C2L C3L 120.0 no
C1L C2L H2L 120.0 no
C3L C2L H2L 120.0 no
C4L C3L C2L 120.0 no
C4L C3L H3L 120.0 no
C2L C3L H3L 120.0 no
C3L C4L C5L 120.0 no
C3L C4L H4L 120.0 no
C5L C4L H4L 120.0 no
C4L C5L C6L 120.0 no
C4L C5L H5L 120.0 no
C6L C5L H5L 120.0 no
C5L C6L C1L 120.0 no
C5L C6L H6L 120.0 no
C1L C6L H6L 120.0 no
C2M C1M C6M 120.0 no
C2M C1M P4 119.4(3) no
C6M C1M P4 120.6(3) no
C3M C2M C1M 120.0 no
C3M C2M H2M 120.0 no
C1M C2M H2M 120.0 no
C2M C3M C4M 120.0 no
C2M C3M H3M 120.0 no
C4M C3M H3M 120.0 no
C5M C4M C3M 120.0 no
C5M C4M H4M 120.0 no
C3M C4M H4M 120.0 no
C6M C5M C4M 120.0 no
C6M C5M H5M 120.0 no
C4M C5M H5M 120.0 no
C5M C6M C1M 120.0 no
C5M C6M H6M 120.0 no
C1M C6M H6M 120.0 no
C62 N12 C22 127.2(5) yes
C62 N12 Pt2 119.6(4) no
C22 N12 Pt2 112.8(4) no
O22 C22 N12 123.3(6) no
O22 C22 N32 119.0(7) no
N12 C22 N32 117.7(7) no
C42 N32 C22 117.5(7) yes
C42 N32 C32 120.6(7) no
C22 N32 C32 120.9(7) no
N32 C32 H32A 109.5 no
N32 C32 H32B 109.5 no
H32A C32 H32B 109.5 no
N32 C32 H32C 109.5 no
H32A C32 H32C 109.5 no
H32B C32 H32C 109.5 no
N32 C42 N92 121.2(8) no
N32 C42 C52 124.4(7) no
N92 C42 C52 114.4(7) no
N72 C52 C42 104.8(6) no
N72 C52 C62 134.2(8) no
C42 C52 C62 120.2(6) no
O62 C62 N12 120.9(6) no
O62 C62 C52 126.6(7) no
N12 C62 C52 112.5(6) no
C52 N72 C82 105.2(7) yes
C52 N72 C72 122.5(8) no
C82 N72 C72 132.1(8) no
N72 C72 H72A 109.5 no
N72 C72 H72B 109.5 no
H72A C72 H72B 109.5 no
N72 C72 H72C 109.5 no
H72A C72 H72C 109.5 no
H72B C72 H72C 109.5 no
N92 C82 N72 116.5(8) no
N92 C82 H82 121.7 no
N72 C82 H82 121.7 no
C82 N92 C42 99.0(7) yes
C43 C45 H45A 109.5 no
C43 C45 H45B 109.5 no
H45A C45 H45B 109.5 no
C43 C45 H45C 109.5 no
H45A C45 H45C 109.5 no
H45B C45 H45C 109.5 no
O5 C43 C45 112.1(19) no
O5 C43 H43A 109.2 no
C45 C43 H43A 109.2 no
O5 C43 H43B 109.2 no
C45 C43 H43B 109.2 no
H43A C43 H43B 107.9 no
C43 O5 H5 131(2) no
C47 C49 H49A 109.5 no
C47 C49 H49B 109.5 no
H49A C49 H49B 109.5 no
C47 C49 H49C 109.5 no
H49A C49 H49C 109.5 no
H49B C49 H49C 109.5 no
O6 C47 C49 121(2) no
O6 C47 H47A 107.0 no
C49 C47 H47A 107.0 no
O6 C47 H47B 107.0 no
C49 C47 H47B 107.0 no
H47A C47 H47B 106.8 no
C47 O6 H6 133(2) no

loop_
_geom_bond_atom_site_label_1
_geom_bond_atom_site_label_2
_geom_bond_site_symmetry_2
_geom_bond_distance
_geom_bond_publ_flag
Pt1 N11 . 2.079(5) yes
Pt1 P1 . 2.239(2) yes
Pt1 P2 . 2.2697(18) yes
Pt1 Cl1 . 2.340(2) yes
P1 C1C . 1.819(4) no
P1 C1B . 1.827(3) no
P1 C1A . 1.849(3) no
C1A C2A . 1.3900 no
C1A C6A . 1.3900 no
C2A C3A . 1.3900 no
C2A H2A . .9500 no
C3A C4A . 1.3900 no
C3A H3A . .9500 no
C4A C5A . 1.3900 no
C4A H4A . .9500 no
C5A C6A . 1.3900 no
C5A H5A . .9500 no
C6A H6A . .9500 no
C1B C2B . 1.3900 no
C1B C6B . 1.3900 no
C2B C3B . 1.3900 no
C2B H2B . .9500 no
C3B C4B . 1.3900 no
C3B H3B . .9500 no
C4B C5B . 1.3900 no
C4B H4B . .9500 no
C5B C6B . 1.3900 no
C5B H5B . .9500 no
C6B H6B . .9500 no
C1C C2C . 1.3900 no
C1C C6C . 1.3900 no
C2C C3C . 1.3900 no
C2C H2C . .9500 no
C3C C4C . 1.3900 no
C3C H3C . .9500 no
C4C C5C . 1.3900 no
C4C H4C . .9500 no
C5C C6C . 1.3900 no
C5C H5C . .9500 no
C6C H6C . .9500 no
P2 C1D . 1.832(4) no
P2 C1F . 1.839(4) no
P2 C1E . 1.839(4) no
C1D C2D . 1.3900 no
C1D C6D . 1.3900 no
C2D C3D . 1.3900 no
C2D H2D . .9500 no
C3D C4D . 1.3900 no
C3D H3D . .9500 no
C4D C5D . 1.3900 no
C4D H4D . .9500 no
C5D C6D . 1.3900 no
C5D H5D . .9500 no
C6D H6D . .9500 no
C1E C2E . 1.3900 no
C1E C6E . 1.3900 no
C2E C3E . 1.3900 no
C2E H2E . .9500 no
C3E C4E . 1.3900 no
C3E H3E . .9500 no
C4E C5E . 1.3900 no
C4E H4E . .9500 no
C5E C6E . 1.3900 no
C5E H5E . .9500 no
C6E H6E . .9500 no
C1F C2F . 1.3900 no
C1F C6F . 1.3900 no
C2F C3F . 1.3900 no
C2F H2F . .9500 no
C3F C4F . 1.3900 no
C3F H3F . .9500 no
C4F C5F . 1.3900 no
C4F H4F . .9500 no
C5F C6F . 1.3900 no
C5F H5F . .9500 no
C6F H6F . .9500 no
N11 C61 . 1.369(7) yes
N11 C21 . 1.406(7) yes
C21 O21 . 1.235(8) yes
C21 N31 . 1.395(7) yes
N31 C41 . 1.341(8) yes
N31 C31 . 1.509(8) yes
C31 H31A . .9800 no
C31 H31B . .9800 no
C31 H31C . .9800 no
C41 N91 . 1.376(8) yes
C41 C51 . 1.401(8) yes
C51 N71 . 1.346(8) yes
C51 C61 . 1.439(7) yes
C61 O61 . 1.248(7) yes
N71 C81 . 1.394(8) yes
N71 C71 . 1.433(8) yes
C71 H71A . .9800 no
C71 H71B . .9800 no
C71 H71C . .9800 no
C81 N91 . 1.356(9) yes
C81 H81 . .9500 no
Pt2 N12 . 2.097(5) yes
Pt2 P3 . 2.251(2) yes
Pt2 P4 . 2.2898(17) yes
Pt2 Cl2 . 2.349(2) yes
P3 C1I . 1.823(4) no
P3 C1H . 1.827(5) no
P3 C1G . 1.841(4) no
C1G C2G . 1.3900 no
C1G C6G . 1.3900 no
C2G C3G . 1.3900 no
C2G H2G . .9500 no
C3G C4G . 1.3900 no
C3G H3G . .9500 no
C4G C5G . 1.3900 no
C4G H4G . .9500 no
C5G C6G . 1.3900 no
C5G H5G . .9500 no
C6G H6G . .9500 no
C1H C6H . 1.3638 no
C1H C2H . 1.3752 no
C2H C3H . 1.3964 no
C2H H2H . .9500 no
C3H C4H . 1.3307 no
C3H H3H . .9500 no
C4H C5H . 1.3426 no
C4H H4H . .9500 no
C5H C6H . 1.3937 no
C5H H5H . .9500 no
C6H H6H . .9500 no
C1I C2I . 1.3900 no
C1I C6I . 1.3900 no
C2I C3I . 1.3900 no
C2I H2I . .9500 no
C3I C4I . 1.3900 no
C3I H3I . .9500 no
C4I C5I . 1.3900 no
C4I H4I . .9500 no
C5I C6I . 1.3900 no
C5I H5I . .9500 no
C6I H6I . .9500 no
P4 C1M . 1.839(4) no
P4 C1L . 1.847(4) no
P4 C1K . 1.858(4) no
C1K C2K . 1.3900 no
C1K C6K . 1.3900 no
C2K C3K . 1.3900 no
C2K H2K . .9500 no
C3K C4K . 1.3900 no
C3K H3K . .9500 no
C4K C5K . 1.3900 no
C4K H4K . .9500 no
C5K C6K . 1.3900 no
C5K H5K . .9500 no
C6K H6K . .9500 no
C1L C2L . 1.3900 no
C1L C6L . 1.3900 no
C2L C3L . 1.3900 no
C2L H2L . .9500 no
C3L C4L . 1.3900 no
C3L H3L . .9500 no
C4L C5L . 1.3900 no
C4L H4L . .9500 no
C5L C6L . 1.3900 no
C5L H5L . .9500 no
C6L H6L . .9500 no
C1M C2M . 1.3900 no
C1M C6M . 1.3900 no
C2M C3M . 1.3900 no
C2M H2M . .9500 no
C3M C4M . 1.3900 no
C3M H3M . .9500 no
C4M C5M . 1.3900 no
C4M H4M . .9500 no
C5M C6M . 1.3900 no
C5M H5M . .9500 no
C6M H6M . .9500 no
N12 C62 . 1.362(8) yes
N12 C22 . 1.401(8) yes
C22 O22 . 1.213(9) yes
C22 N32 . 1.407(8) yes
N32 C42 . 1.331(9) yes
N32 C32 . 1.524(10) yes
C32 H32A . .9800 no
C32 H32B . .9800 no
C32 H32C . .9800 no
C42 N92 . 1.392(9) yes
C42 C52 . 1.397(10) yes
C52 N72 . 1.343(9) yes
C52 C62 . 1.453(8) yes
C62 O62 . 1.243(8) yes
N72 C82 . 1.395(10) yes
N72 C72 . 1.417(10) yes
C72 H72A . .9800 no
C72 H72B . .9800 no
C72 H72C . .9800 no
C82 N92 . 1.327(11) yes
C82 H82 . .9500 no
C45 C43 . 1.512(15) no
C45 H45A . .9800 no
C45 H45B . .9800 no
C45 H45C . .9800 no
C43 O5 . 1.461(14) no
C43 H43A . .9900 no
C43 H43B . .9900 no
O5 H5 . 1.118(14) no
C49 C47 . 1.511(14) no
C49 H49A . .9800 no
C49 H49B . .9800 no
C49 H49C . .9800 no
C47 O6 . 1.425(14) no
C47 H47A . .9900 no
C47 H47B . .9900 no
O6 H6 . 1.121(14) no

loop_
_geom_hbond_atom_site_label_D
_geom_hbond_atom_site_label_H
_geom_hbond_atom_site_label_A
_geom_hbond_site_symmetry_A
_geom_hbond_distance_DH
_geom_hbond_distance_HA
_geom_hbond_distance_DA
_geom_hbond_angle_DHA
_geom_hbond_publ_flag
O5 H5 O61 . 1.118(14) 2.13(2) 2.74(2) 111(2) yes
O6 H6 O21 . 1.121(14) 2.43(2) 3.089(17) 115.7(19) yes
C3A H3A Cl2 . .95 2.83 3.549(4) 133 yes
C3G H3G O21 2_666 .95 2.54 3.469(7) 167 yes
C5E H5E Cl2 2_656 .95 2.81 3.511(5) 131 yes
C5I H5I O22 2_765 .95 2.21 3.129(8) 162 yes
C6L H6L Cl2 . .95 2.73 3.428(5) 131 yes
C49 H49C O61 1_455 .98 2.38 2.94(3) 116 yes
C72 H72B Cl1 2_666 .98 2.78 3.571(13) 138 yes

loop_
_geom_torsion_atom_site_label_1
_geom_torsion_atom_site_label_2
_geom_torsion_atom_site_label_3
_geom_torsion_atom_site_label_4
_geom_torsion
_geom_torsion_publ_flag
N11 Pt1 P1 C1C -104.7(2) no
P2 Pt1 P1 C1C 70.7(2) no
N11 Pt1 P1 C1B 128.5(2) no
P2 Pt1 P1 C1B -56.07(18) no
N11 Pt1 P1 C1A 11.5(2) no
P2 Pt1 P1 C1A -173.01(16) no
C1C P1 C1A C2A -130.1(3) no
C1B P1 C1A C2A -15.3(4) no
Pt1 P1 C1A C2A 105.0(3) no
C1C P1 C1A C6A 53.0(3) no
C1B P1 C1A C6A 167.8(3) no
Pt1 P1 C1A C6A -71.9(3) no
C6A C1A C2A C3A .0 no
P1 C1A C2A C3A -176.8(4) no
C1A C2A C3A C4A .0 no
C2A C3A C4A C5A .0 no
C3A C4A C5A C6A .0 no
C4A C5A C6A C1A .0 no
C2A C1A C6A C5A .0 no
P1 C1A C6A C5A 176.9(4) no
C1C P1 C1B C2B -177.4(3) no
C1A P1 C1B C2B 75.5(3) no
Pt1 P1 C1B C2B -47.8(3) no
C1C P1 C1B C6B 6.5(4) no
C1A P1 C1B C6B -100.6(3) no
Pt1 P1 C1B C6B 136.1(2) no
C6B C1B C2B C3B .0 no
P1 C1B C2B C3B -176.3(3) no
C1B C2B C3B C4B .0 no
C2B C3B C4B C5B .0 no
C3B C4B C5B C6B .0 no
C4B C5B C6B C1B .0 no
C2B C1B C6B C5B .0 no
P1 C1B C6B C5B 175.9(4) no
C1B P1 C1C C2C -47.7(4) no
C1A P1 C1C C2C 61.9(3) no
Pt1 P1 C1C C2C -174.0(2) no
C1B P1 C1C C6C 131.9(3) no
C1A P1 C1C C6C -118.5(3) no
Pt1 P1 C1C C6C 5.5(3) no
C6C C1C C2C C3C .0 no
P1 C1C C2C C3C 179.6(4) no
C1C C2C C3C C4C .0 no
C2C C3C C4C C5C .0 no
C3C C4C C5C C6C .0 no
C4C C5C C6C C1C .0 no
C2C C1C C6C C5C .0 no
P1 C1C C6C C5C -179.6(4) no
P1 Pt1 P2 C1D 127.2(2) no
Cl1 Pt1 P2 C1D -49.6(2) no
P1 Pt1 P2 C1F -113.4(2) no
Cl1 Pt1 P2 C1F 69.8(2) no
P1 Pt1 P2 C1E 4.99(19) no
Cl1 Pt1 P2 C1E -171.81(19) no
C1F P2 C1D C2D -169.5(3) no
C1E P2 C1D C2D 83.2(4) no
Pt1 P2 C1D C2D -49.8(4) no
C1F P2 C1D C6D 10.4(4) no
C1E P2 C1D C6D -96.9(4) no
Pt1 P2 C1D C6D 130.1(3) no
C6D C1D C2D C3D .0 no
P2 C1D C2D C3D 179.9(4) no
C1D C2D C3D C4D .0 no
C2D C3D C4D C5D .0 no
C3D C4D C5D C6D .0 no
C4D C5D C6D C1D .0 no
C2D C1D C6D C5D .0 no
P2 C1D C6D C5D -179.9(5) no
C1D P2 C1E C2E -22.2(3) no
C1F P2 C1E C2E -134.6(3) no
Pt1 P2 C1E C2E 103.4(3) no
C1D P2 C1E C6E 158.7(3) no
C1F P2 C1E C6E 46.3(3) no
Pt1 P2 C1E C6E -75.7(3) no
C6E C1E C2E C3E .0 no
P2 C1E C2E C3E -179.1(4) no
C1E C2E C3E C4E .0 no
C2E C3E C4E C5E .0 no
C3E C4E C5E C6E .0 no
C4E C5E C6E C1E .0 no
C2E C1E C6E C5E .0 no
P2 C1E C6E C5E 179.1(4) no
C1D P2 C1F C2F -65.0(4) no
C1E P2 C1F C2F 43.4(4) no
Pt1 P2 C1F C2F 174.4(3) no
C1D P2 C1F C6F 116.4(4) no
C1E P2 C1F C6F -135.1(3) no
Pt1 P2 C1F C6F -4.2(4) no
C6F C1F C2F C3F .0 no
P2 C1F C2F C3F -178.6(4) no
C1F C2F C3F C4F .0 no
C2F C3F C4F C5F .0 no
C3F C4F C5F C6F .0 no
C4F C5F C6F C1F .0 no
C2F C1F C6F C5F .0 no
P2 C1F C6F C5F 178.6(4) no
P1 Pt1 N11 C61 -83.3(6) no
Cl1 Pt1 N11 C61 93.2(6) no
P1 Pt1 N11 C21 94.5(5) no
Cl1 Pt1 N11 C21 -89.0(5) no
C61 N11 C21 O21 176.2(8) no
Pt1 N11 C21 O21 -1.4(10) no
C61 N11 C21 N31 -.7(12) no
Pt1 N11 C21 N31 -178.3(6) no
O21 C21 N31 C41 -173.3(9) no
N11 C21 N31 C41 3.6(12) no
O21 C21 N31 C31 .0(14) no
N11 C21 N31 C31 176.8(8) no
C21 N31 C41 N91 175.9(9) no
C31 N31 C41 N91 2.8(16) no
C21 N31 C41 C51 -6.6(14) no
C31 N31 C41 C51 -179.7(9) no
N31 C41 C51 N71 179.4(9) no
N91 C41 C51 N71 -2.9(12) no
N31 C41 C51 C61 6.2(14) no
N91 C41 C51 C61 -176.0(9) no
C21 N11 C61 O61 -178.7(7) no
Pt1 N11 C61 O61 -1.3(10) no
C21 N11 C61 C51 .5(12) no
Pt1 N11 C61 C51 177.9(5) no
N71 C51 C61 O61 5.6(16) no
C41 C51 C61 O61 176.2(8) no
N71 C51 C61 N11 -173.6(10) no
C41 C51 C61 N11 -2.9(11) no
C41 C51 N71 C81 2.3(11) no
C61 C51 N71 C81 173.7(11) no
C41 C51 N71 C71 -179.0(10) no
C61 C51 N71 C71 -7.6(18) no
C51 N71 C81 N91 -1.1(15) no
C71 N71 C81 N91 -179.8(11) no
N71 C81 N91 C41 -.6(15) no
N31 C41 N91 C81 179.9(11) no
C51 C41 N91 C81 2.1(13) no
N12 Pt2 P3 C1I -113.3(3) no
P4 Pt2 P3 C1I 64.6(2) no
N12 Pt2 P3 C1H 118.1(3) no
P4 Pt2 P3 C1H -63.9(2) no
N12 Pt2 P3 C1G 3.5(2) no
P4 Pt2 P3 C1G -178.54(19) no
C1I P3 C1G C2G -142.8(3) no
C1H P3 C1G C2G -24.9(3) no
Pt2 P3 C1G C2G 93.7(3) no
C1I P3 C1G C6G 42.4(3) no
C1H P3 C1G C6G 160.3(3) no
Pt2 P3 C1G C6G -81.0(3) no
C6G C1G C2G C3G .0 no
P3 C1G C2G C3G -174.7(4) no
C1G C2G C3G C4G .0 no
C2G C3G C4G C5G .0 no
C3G C4G C5G C6G .0 no
C4G C5G C6G C1G .0 no
C2G C1G C6G C5G .0 no
P3 C1G C6G C5G 174.7(4) no
C1I P3 C1H C6H -150.0(4) no
C1G P3 C1H C6H 100.6(4) no
Pt2 P3 C1H C6H -21.3(5) no
C1I P3 C1H C2H 32.7(6) no
C1G P3 C1H C2H -76.7(5) no
Pt2 P3 C1H C2H 161.4(4) no
C6H C1H C2H C3H .3 no
P3 C1H C2H C3H 177.6(6) no
C1H C2H C3H C4H 1.7 no
C2H C3H C4H C5H -3.2 no
C3H C4H C5H C6H 2.5 no
C2H C1H C6H C5H -1.0 no
P3 C1H C6H C5H -178.4(5) no
C4H C5H C6H C1H -.4 no
C1H P3 C1I C2I -41.8(4) no
C1G P3 C1I C2I 67.9(4) no
Pt2 P3 C1I C2I -168.3(3) no
C1H P3 C1I C6I 141.6(3) no
C1G P3 C1I C6I -108.6(3) no
Pt2 P3 C1I C6I 15.1(3) no
C6I C1I C2I C3I .0 no
P3 C1I C2I C3I -176.4(4) no
C1I C2I C3I C4I .0 no
C2I C3I C4I C5I .0 no
C3I C4I C5I C6I .0 no
C4I C5I C6I C1I .0 no
C2I C1I C6I C5I .0 no
P3 C1I C6I C5I 176.7(4) no
P3 Pt2 P4 C1M -128.39(19) no
Cl2 Pt2 P4 C1M 53.34(19) no
P3 Pt2 P4 C1L 111.8(2) no
Cl2 Pt2 P4 C1L -66.5(2) no
P3 Pt2 P4 C1K -9.5(2) no
Cl2 Pt2 P4 C1K 172.3(2) no
C1M P4 C1K C2K 30.7(3) no
C1L P4 C1K C2K 140.3(3) no
Pt2 P4 C1K C2K -93.2(3) no
C1M P4 C1K C6K -150.7(3) no
C1L P4 C1K C6K -41.1(3) no
Pt2 P4 C1K C6K 85.4(3) no
C6K C1K C2K C3K .0 no
P4 C1K C2K C3K 178.6(4) no
C1K C2K C3K C4K .0 no
C2K C3K C4K C5K .0 no
C3K C4K C5K C6K .0 no
C4K C5K C6K C1K .0 no
C2K C1K C6K C5K .0 no
P4 C1K C6K C5K -178.6(4) no
C1M P4 C1L C2L 69.4(4) no
C1K P4 C1L C2L -37.1(4) no
Pt2 P4 C1L C2L -167.5(3) no
C1M P4 C1L C6L -108.9(3) no
C1K P4 C1L C6L 144.6(3) no
Pt2 P4 C1L C6L 14.1(4) no
C6L C1L C2L C3L .0 no
P4 C1L C2L C3L -178.3(4) no
C1L C2L C3L C4L .0 no
C2L C3L C4L C5L .0 no
C3L C4L C5L C6L .0 no
C4L C5L C6L C1L .0 no
C2L C1L C6L C5L .0 no
P4 C1L C6L C5L 178.3(4) no
C1L P4 C1M C2M -47.0(3) no
C1K P4 C1M C2M 60.0(3) no
Pt2 P4 C1M C2M -171.0(2) no
C1L P4 C1M C6M 131.7(3) no
C1K P4 C1M C6M -121.3(3) no
Pt2 P4 C1M C6M 7.7(3) no
C6M C1M C2M C3M .0 no
P4 C1M C2M C3M 178.7(4) no
C1M C2M C3M C4M .0 no
C2M C3M C4M C5M .0 no
C3M C4M C5M C6M .0 no
C4M C5M C6M C1M .0 no
C2M C1M C6M C5M .0 no
P4 C1M C6M C5M -178.7(4) no
P3 Pt2 N12 C62 -85.0(6) no
Cl2 Pt2 N12 C62 93.1(6) no
P3 Pt2 N12 C22 88.8(5) no
Cl2 Pt2 N12 C22 -93.2(5) no
C62 N12 C22 O22 175.3(9) no
Pt2 N12 C22 O22 2.1(11) no
C62 N12 C22 N32 -4.8(13) no
Pt2 N12 C22 N32 -178.0(6) no
O22 C22 N32 C42 -173.4(9) no
N12 C22 N32 C42 6.7(13) no
O22 C22 N32 C32 -4.7(15) no
N12 C22 N32 C32 175.4(9) no
C22 N32 C42 N92 171.8(9) no
C32 N32 C42 N92 3.1(15) no
C22 N32 C42 C52 -7.5(15) no
C32 N32 C42 C52 -176.2(9) no
N32 C42 C52 N72 176.8(10) no
N92 C42 C52 N72 -2.6(11) no
N32 C42 C52 C62 5.6(15) no
N92 C42 C52 C62 -173.7(8) no
C22 N12 C62 O62 -177.0(8) no
Pt2 N12 C62 O62 -4.3(11) no
C22 N12 C62 C52 2.7(12) no
Pt2 N12 C62 C52 175.5(5) no
N72 C52 C62 O62 8.9(16) no
C42 C52 C62 O62 176.9(8) no
N72 C52 C62 N12 -170.8(10) no
C42 C52 C62 N12 -2.8(12) no
C42 C52 N72 C82 2.9(11) no
C62 C52 N72 C82 172.3(10) no
C42 C52 N72 C72 -173.5(10) no
C62 C52 N72 C72 -4.2(17) no
C52 N72 C82 N92 -2.7(14) no
C72 N72 C82 N92 173.2(12) no
N72 C82 N92 C42 1.1(13) no
N32 C42 N92 C82 -178.5(10) no
C52 C42 N92 C82 .9(12) no
